data_7126005
loop_
_publ_author_name
'Fellowes, Thomas'
'Harris, Benjamin L.'
'White, Jonathan M.'

_publ_section_title
;
 Experimental evidence of chalcogen bonding at oxygen.
;
_journal_issue 22
_journal_name_full 'Chemical communications (Cambridge, England)'
_journal_page_first 3313
_journal_page_last 3316
_journal_paper_doi 10.1039/c9cc09896h
_journal_volume 56
_journal_year 2020
_chemical_formula_sum 'C14 H17 N3 O5'
_chemical_formula_weight 307.30
_space_group_crystal_system monoclinic
_space_group_IT_number 14
_space_group_name_Hall '-P 2ybc'
_space_group_name_H-M_alt 'P 1 21/c 1'
_atom_sites_solution_hydrogens geom
_audit_block_doi 10.5517/ccdc.csd.cc23w83d
_audit_creation_method SHELXL-2016/6
_audit_update_record
;
2019-10-31 deposited with the CCDC.	2020-02-12 downloaded from the CCDC.
;
_cell_angle_alpha 90
_cell_angle_beta 92.1860(10)
_cell_angle_gamma 90
_cell_formula_units_Z 4
_cell_length_a 7.17630(10)
_cell_length_b 28.9373(4)
_cell_length_c 7.06700(10)
_cell_measurement_reflns_used 8360
_cell_measurement_temperature 130.0(2)
_cell_measurement_theta_max 73.0989
_cell_measurement_theta_min 4.5740
_cell_volume 1466.48(4)
_computing_cell_refinement
;
CrysAlis RED, Oxford Diffraction Ltd.,
Version 1.171.32.15 (release 10-01-2008 CrysAlis171 .NET)
(compiled Jan 10 2008,16:37:18)
;
_computing_data_collection
;
CrysAlis CCD, Oxford Diffraction Ltd.,
Version 1.171.32.15 (release 10-01-2008 CrysAlis171 .NET)
(compiled Jan 10 2008,16:37:18)
;
_computing_data_reduction
;
CrysAlis RED, Oxford Diffraction Ltd.,
Version 1.171.32.15 (release 10-01-2008 CrysAlis171 .NET)
(compiled Jan 10 2008,16:37:18)
;
_computing_structure_refinement 'SHELXL-2016/6 (Sheldrick, 2016)'
_diffrn_detector_area_resol_mean 16.0711
_diffrn_measured_fraction_theta_full 0.995
_diffrn_measured_fraction_theta_max 0.915
_diffrn_radiation_monochromator graphite
_diffrn_radiation_source 'Enhance (Cu) X-ray Source'
_diffrn_radiation_type 'Cu K\a'
_diffrn_radiation_wavelength 1.5418
_diffrn_reflns_av_R_equivalents 0.0231
_diffrn_reflns_av_unetI/netI 0.0149
_diffrn_reflns_Laue_measured_fraction_full 0.995
_diffrn_reflns_Laue_measured_fraction_max 0.915
_diffrn_reflns_limit_h_max 8
_diffrn_reflns_limit_h_min -6
_diffrn_reflns_limit_k_max 35
_diffrn_reflns_limit_k_min -34
_diffrn_reflns_limit_l_max 8
_diffrn_reflns_limit_l_min -8
_diffrn_reflns_number 10358
_diffrn_reflns_point_group_measured_fraction_full 0.995
_diffrn_reflns_point_group_measured_fraction_max 0.915
_diffrn_reflns_theta_full 67.684
_diffrn_reflns_theta_max 79.461
_diffrn_reflns_theta_min 6.117
_exptl_absorpt_coefficient_mu 0.902
_exptl_absorpt_correction_T_max 1.00000
_exptl_absorpt_correction_T_min 0.76430
_exptl_absorpt_correction_type multi-scan
_exptl_absorpt_process_details
;
CrysAlis RED, Oxford Diffraction Ltd.,
Version 1.171.32.15 (release 10-01-2008 CrysAlis171 .NET)
(compiled Jan 10 2008,16:37:18)
Empirical absorption correction using spherical harmonics,
 implemented in SCALE3 ABSPACK scaling algorithm.
;
_exptl_crystal_colour colourless
_exptl_crystal_density_diffrn 1.392
_exptl_crystal_description block
_exptl_crystal_F_000 648
_exptl_crystal_size_max 0.4
_exptl_crystal_size_mid 0.3
_exptl_crystal_size_min 0.25
_refine_diff_density_max 0.322
_refine_diff_density_min -0.244
_refine_diff_density_rms 0.045
_refine_ls_extinction_coef 0.0014(7)
_refine_ls_extinction_expression Fc^*^=kFc[1+0.001xFc^2^\l^3^/sin(2\q)]^-1/4^
_refine_ls_extinction_method 'SHELXL-2016/6 (Sheldrick 2016)'
_refine_ls_goodness_of_fit_ref 1.121
_refine_ls_hydrogen_treatment constr
_refine_ls_matrix_type full
_refine_ls_number_parameters 200
_refine_ls_number_reflns 2902
_refine_ls_number_restraints 0
_refine_ls_restrained_S_all 1.121
_refine_ls_R_factor_all 0.0498
_refine_ls_R_factor_gt 0.0470
_refine_ls_shift/su_max 0.000
_refine_ls_shift/su_mean 0.000
_refine_ls_structure_factor_coef Fsqd
_refine_ls_weighting_details 'w=1/[\s^2^(Fo^2^)+(0.0570P)^2^+0.7426P] where P=(Fo^2^+2Fc^2^)/3'
_refine_ls_weighting_scheme calc
_refine_ls_wR_factor_gt 0.1216
_refine_ls_wR_factor_ref 0.1236
_reflns_Friedel_coverage 0.000
_reflns_number_gt 2689
_reflns_number_total 2902
_reflns_threshold_expression 'I > 2\s(I)'
_cod_data_source_file c9cc09896h2.cif
_cod_data_source_block shelx
_cod_depositor_comments 'Adding full bibliography for 7126005--7126007.cif.'
_cod_original_sg_symbol_H-M 'P 21/c'
_cod_database_code 7126005
_shelx_shelxl_version_number 2016/6
_shelx_space_group_comment
;
The symmetry employed for this shelxl refinement is uniquely defined
by the following loop, which should always be used as a source of
symmetry information in preference to the above space-group names.
They are only intended as comments.
;

loop_
_space_group_symop_operation_xyz
'x, y, z'
'-x, y+1/2, -z+1/2'
'-x, -y, -z'
'x, -y-1/2, z-1/2'

loop_
_atom_site_label
_atom_site_type_symbol
_atom_site_fract_x
_atom_site_fract_y
_atom_site_fract_z
_atom_site_U_iso_or_equiv
_atom_site_adp_type
_atom_site_occupancy
_atom_site_site_symmetry_order
_atom_site_calc_flag
_atom_site_refinement_flags_posn
_atom_site_refinement_flags_adp
_atom_site_refinement_flags_occupancy
_atom_site_disorder_assembly
_atom_site_disorder_group
O1 O 0.46974(13) 0.17118(3) 0.12961(15) 0.0225(3) Uani 1 1 d . . . . .
C10 C 0.61383(19) 0.24401(5) 0.07210(19) 0.0193(3) Uani 1 1 d . . . . .
C12 C 0.4512(2) 0.31356(5) 0.14552(19) 0.0219(3) Uani 1 1 d . . . . .
C14 C 0.29813(19) 0.24149(5) 0.2015(2) 0.0211(3) Uani 1 1 d . . . . .
H14 H 0.196116 0.224744 0.241143 0.025 Uiso 1 1 calc R U . . .
C9 C 0.45784(19) 0.21762(5) 0.13575(19) 0.0186(3) Uani 1 1 d . . . . .
O5 O 0.30507(17) 0.38308(4) 0.20952(17) 0.0346(3) Uani 1 1 d . . . . .
O2 O 0.80021(18) 0.18126(4) -0.0100(2) 0.0483(4) Uani 1 1 d . . . . .
N3 N 0.44974(19) 0.36402(4) 0.15574(18) 0.0275(3) Uani 1 1 d . . . . .
N1 N 0.29396(16) 0.14994(4) 0.19362(18) 0.0232(3) Uani 1 1 d . . . . .
N2 N 0.78547(16) 0.22284(4) -0.00651(18) 0.0231(3) Uani 1 1 d . . . . .
O4 O 0.59270(19) 0.38471(4) 0.1109(2) 0.0451(4) Uani 1 1 d . . . . .
C11 C 0.6104(2) 0.29184(5) 0.07760(19) 0.0212(3) Uani 1 1 d . . . . .
H11 H 0.710796 0.309105 0.037428 0.025 Uiso 1 1 calc R U . . .
C1 C 0.3047(2) 0.10623(5) 0.1790(2) 0.0225(3) Uani 1 1 d . . . . .
C2 C 0.1221(2) 0.08077(5) 0.2275(2) 0.0277(4) Uani 1 1 d . . . . .
C13 C 0.2942(2) 0.28889(5) 0.2066(2) 0.0219(3) Uani 1 1 d . . . . .
H13 H 0.190543 0.304463 0.249394 0.026 Uiso 1 1 calc R U . . .
O3 O 0.90563(17) 0.24854(4) -0.0726(2) 0.0416(3) Uani 1 1 d . . . . .
C6 C 0.4716(2) 0.07836(5) 0.1125(2) 0.0280(4) Uani 1 1 d . . . . .
H6A H 0.448702 0.068398 -0.017330 0.034 Uiso 1 1 calc R U . . .
H6B H 0.582754 0.097457 0.117649 0.034 Uiso 1 1 calc R U . . .
C8 C -0.0169(2) 0.11080(6) 0.3407(3) 0.0369(4) Uani 1 1 d . . . . .
H8A H 0.039905 0.118973 0.461305 0.055 Uiso 1 1 calc R U . . .
H8B H -0.047150 0.138375 0.270601 0.055 Uiso 1 1 calc R U . . .
H8C H -0.128669 0.093449 0.359774 0.055 Uiso 1 1 calc R U . . .
C5 C 0.5001(2) 0.03643(6) 0.2407(3) 0.0345(4) Uani 1 1 d . . . . .
H5A H 0.544555 0.046812 0.364871 0.041 Uiso 1 1 calc R U . . .
H5B H 0.595932 0.016918 0.189537 0.041 Uiso 1 1 calc R U . . .
C4 C 0.3231(3) 0.00772(6) 0.2622(3) 0.0377(4) Uani 1 1 d . . . . .
H4A H 0.350414 -0.018217 0.345680 0.045 Uiso 1 1 calc R U . . .
H4B H 0.282429 -0.004472 0.139595 0.045 Uiso 1 1 calc R U . . .
C7 C 0.0362(2) 0.06757(6) 0.0384(2) 0.0335(4) Uani 1 1 d . . . . .
H7A H 0.009805 0.094961 -0.034458 0.050 Uiso 1 1 calc R U . . .
H7B H 0.121242 0.048358 -0.027697 0.050 Uiso 1 1 calc R U . . .
H7C H -0.077584 0.050935 0.056211 0.050 Uiso 1 1 calc R U . . .
C3 C 0.1643(3) 0.03714(6) 0.3440(2) 0.0365(4) Uani 1 1 d . . . . .
H3A H 0.052191 0.018476 0.347818 0.044 Uiso 1 1 calc R U . . .
H3B H 0.199306 0.045967 0.472915 0.044 Uiso 1 1 calc R U . . .

loop_
_atom_site_aniso_label
_atom_site_aniso_U_11
_atom_site_aniso_U_22
_atom_site_aniso_U_33
_atom_site_aniso_U_23
_atom_site_aniso_U_13
_atom_site_aniso_U_12
O1 0.0182(5) 0.0200(5) 0.0294(6) 0.0007(4) 0.0010(4) -0.0020(4)
C10 0.0171(7) 0.0245(7) 0.0162(6) 0.0005(5) -0.0021(5) -0.0001(5)
C12 0.0280(8) 0.0203(7) 0.0172(7) 0.0005(5) -0.0021(6) -0.0005(5)
C14 0.0188(7) 0.0251(7) 0.0192(7) 0.0011(5) -0.0002(5) -0.0021(5)
C9 0.0192(7) 0.0207(7) 0.0156(7) 0.0008(5) -0.0034(5) -0.0010(5)
O5 0.0404(7) 0.0256(6) 0.0378(7) -0.0043(5) -0.0003(5) 0.0073(5)
O2 0.0332(7) 0.0261(7) 0.0870(11) 0.0079(6) 0.0208(7) 0.0082(5)
N3 0.0360(7) 0.0222(6) 0.0243(7) -0.0001(5) 0.0005(5) 0.0001(5)
N1 0.0185(6) 0.0249(6) 0.0263(7) 0.0010(5) 0.0012(5) -0.0052(5)
N2 0.0176(6) 0.0282(7) 0.0233(6) 0.0010(5) -0.0015(5) 0.0004(5)
O4 0.0478(8) 0.0234(6) 0.0649(9) 0.0014(6) 0.0150(7) -0.0085(5)
C11 0.0218(7) 0.0244(7) 0.0174(7) 0.0013(5) -0.0013(5) -0.0039(5)
C1 0.0235(7) 0.0235(7) 0.0201(7) 0.0015(5) -0.0028(6) -0.0035(5)
C2 0.0273(8) 0.0262(8) 0.0295(8) 0.0005(6) 0.0015(6) -0.0088(6)
C13 0.0212(7) 0.0256(7) 0.0188(7) -0.0005(5) -0.0009(5) 0.0030(5)
O3 0.0263(6) 0.0355(7) 0.0642(9) 0.0000(6) 0.0180(6) -0.0047(5)
C6 0.0266(8) 0.0217(7) 0.0355(9) 0.0006(6) -0.0016(6) -0.0003(6)
C8 0.0283(8) 0.0406(9) 0.0423(10) -0.0045(8) 0.0084(7) -0.0106(7)
C5 0.0404(9) 0.0257(8) 0.0364(9) 0.0014(7) -0.0123(7) 0.0034(7)
C4 0.0549(11) 0.0222(8) 0.0350(9) 0.0076(7) -0.0105(8) -0.0049(7)
C7 0.0291(8) 0.0338(9) 0.0372(9) -0.0012(7) -0.0043(7) -0.0089(7)
C3 0.0477(10) 0.0311(9) 0.0304(9) 0.0061(7) -0.0002(7) -0.0140(7)

loop_
_atom_type_symbol
_atom_type_description
_atom_type_scat_dispersion_real
_atom_type_scat_dispersion_imag
_atom_type_scat_source
C C 0.0181 0.0091 'International Tables Vol C Tables 4.2.6.8 and 6.1.1.4'
H H 0.0000 0.0000 'International Tables Vol C Tables 4.2.6.8 and 6.1.1.4'
N N 0.0311 0.0180 'International Tables Vol C Tables 4.2.6.8 and 6.1.1.4'
O O 0.0492 0.0322 'International Tables Vol C Tables 4.2.6.8 and 6.1.1.4'

loop_
_geom_angle_atom_site_label_1
_geom_angle_atom_site_label_2
_geom_angle_atom_site_label_3
_geom_angle
_geom_angle_site_symmetry_1
_geom_angle_site_symmetry_3
_geom_angle_publ_flag
C9 O1 N1 110.27(10) . . ?
C11 C10 C9 120.40(13) . . ?
C11 C10 N2 115.72(12) . . ?
C9 C10 N2 123.87(13) . . ?
C11 C12 C13 123.08(13) . . ?
C11 C12 N3 118.11(13) . . ?
C13 C12 N3 118.80(13) . . ?
C13 C14 C9 120.57(13) . . ?
O1 C9 C14 122.99(12) . . ?
O1 C9 C10 117.88(12) . . ?
C14 C9 C10 119.13(13) . . ?
O4 N3 O5 124.80(13) . . ?
O4 N3 C12 117.55(13) . . ?
O5 N3 C12 117.65(13) . . ?
C1 N1 O1 109.35(11) . . ?
O2 N2 O3 121.71(13) . . ?
O2 N2 C10 119.18(12) . . ?
O3 N2 C10 119.05(13) . . ?
C10 C11 C12 118.19(13) . . ?
N1 C1 C6 126.79(13) . . ?
N1 C1 C2 113.56(13) . . ?
C6 C1 C2 119.59(13) . . ?
C7 C2 C3 109.60(13) . . ?
C7 C2 C1 104.23(12) . . ?
C3 C2 C1 111.02(13) . . ?
C7 C2 C8 110.41(14) . . ?
C3 C2 C8 107.42(14) . . ?
C1 C2 C8 114.13(13) . . ?
C14 C13 C12 118.61(13) . . ?
C5 C6 C1 109.03(14) . . ?
C6 C5 C4 113.47(13) . . ?
C5 C4 C3 111.31(14) . . ?
C2 C3 C4 112.63(14) . . ?

loop_
_geom_bond_atom_site_label_1
_geom_bond_atom_site_label_2
_geom_bond_distance
_geom_bond_site_symmetry_2
_geom_bond_publ_flag
O1 C9 1.3472(17) . ?
O1 N1 1.4890(15) . ?
C10 C11 1.385(2) . ?
C10 C9 1.4412(19) . ?
C10 N2 1.5011(18) . ?
C12 C11 1.405(2) . ?
C12 C13 1.415(2) . ?
C12 N3 1.4620(19) . ?
C14 C13 1.372(2) . ?
C14 C9 1.431(2) . ?
O5 N3 1.2477(18) . ?
O2 N2 1.2083(18) . ?
N3 O4 1.2394(18) . ?
N1 C1 1.272(2) . ?
N2 O3 1.2432(17) . ?
C1 C6 1.533(2) . ?
C1 C2 1.553(2) . ?
C2 C7 1.500(2) . ?
C2 C3 1.531(2) . ?
C2 C8 1.566(2) . ?
C6 C5 1.523(2) . ?
C5 C4 1.530(3) . ?
C4 C3 1.552(3) . ?

loop_
_geom_torsion_atom_site_label_1
_geom_torsion_atom_site_label_2
_geom_torsion_atom_site_label_3
_geom_torsion_atom_site_label_4
_geom_torsion
_geom_torsion_site_symmetry_1
_geom_torsion_site_symmetry_2
_geom_torsion_site_symmetry_3
_geom_torsion_site_symmetry_4
_geom_torsion_publ_flag
N1 O1 C9 C14 1.88(17) . . . . ?
N1 O1 C9 C10 -177.90(11) . . . . ?
C13 C14 C9 O1 179.31(12) . . . . ?
C13 C14 C9 C10 -0.92(19) . . . . ?
C11 C10 C9 O1 -179.13(12) . . . . ?
N2 C10 C9 O1 2.15(19) . . . . ?
C11 C10 C9 C14 1.09(19) . . . . ?
N2 C10 C9 C14 -177.63(12) . . . . ?
C11 C12 N3 O4 -2.9(2) . . . . ?
C13 C12 N3 O4 176.24(13) . . . . ?
C11 C12 N3 O5 177.38(12) . . . . ?
C13 C12 N3 O5 -3.51(19) . . . . ?
C9 O1 N1 C1 177.16(12) . . . . ?
C11 C10 N2 O2 177.72(14) . . . . ?
C9 C10 N2 O2 -3.5(2) . . . . ?
C11 C10 N2 O3 -4.85(18) . . . . ?
C9 C10 N2 O3 173.93(13) . . . . ?
C9 C10 C11 C12 -0.35(19) . . . . ?
N2 C10 C11 C12 178.47(11) . . . . ?
C13 C12 C11 C10 -0.6(2) . . . . ?
N3 C12 C11 C10 178.47(12) . . . . ?
O1 N1 C1 C6 1.77(19) . . . . ?
O1 N1 C1 C2 -175.51(11) . . . . ?
N1 C1 C2 C7 103.24(15) . . . . ?
C6 C1 C2 C7 -74.25(17) . . . . ?
N1 C1 C2 C3 -138.84(14) . . . . ?
C6 C1 C2 C3 43.66(18) . . . . ?
N1 C1 C2 C8 -17.27(19) . . . . ?
C6 C1 C2 C8 165.24(14) . . . . ?
C9 C14 C13 C12 0.0(2) . . . . ?
C11 C12 C13 C14 0.8(2) . . . . ?
N3 C12 C13 C14 -178.30(12) . . . . ?
N1 C1 C6 C5 137.23(15) . . . . ?
C2 C1 C6 C5 -45.63(18) . . . . ?
C1 C6 C5 C4 51.82(18) . . . . ?
C6 C5 C4 C3 -58.68(19) . . . . ?
C7 C2 C3 C4 68.55(18) . . . . ?
C1 C2 C3 C4 -46.04(18) . . . . ?
C8 C2 C3 C4 -171.47(13) . . . . ?
C5 C4 C3 C2 55.01(18) . . . . ?
